data_7009911
loop_
_publ_author_name
'Georgopoulou, Alexandra S.'
'Mingos, D. Michael P.'
'White, Andrew J. P.'
'Williams, David J.'
'Horrocks, Benjamin R.'
'Houlton, Andrew'

_publ_section_title
;
 Bifunctional ferrocene derivatives for molecular recognition of DNA
 duplexes
;
_journal_issue 17
_journal_name_full 'Journal of the Chemical Society, Dalton Transactions'
_journal_page_first 2969
_journal_paper_doi 10.1039/b004295l
_journal_year 2000
_chemical_formula_sum 'C16 H22 Fe N4 O6'
_chemical_formula_weight 422.23
_chemical_name_systematic
; 
 ? 
;
_space_group_IT_number 15
_symmetry_cell_setting monoclinic
_symmetry_space_group_name_Hall '-C 2yc'
_symmetry_space_group_name_H-M 'C 1 2/c 1'
_atom_sites_solution_hydrogens geom
_atom_sites_solution_primary direct
_atom_sites_solution_secondary difmap
_audit_creation_method SHELXL
_cell_angle_alpha 90.00
_cell_angle_beta 92.883(13)
_cell_angle_gamma 90.00
_cell_formula_units_Z 4
_cell_length_a 13.6173(13)
_cell_length_b 9.8859(12)
_cell_length_c 13.1947(13)
_cell_measurement_reflns_used 20
_cell_measurement_temperature 293(2)
_cell_measurement_theta_max 21.90
_cell_measurement_theta_min 6.72
_cell_volume 1774.0(3)
_computing_cell_refinement 'Siemens XSCANS'
_computing_data_collection 'Siemens XSCANS'
_computing_data_reduction 'Siemens SHELXTL'
_computing_molecular_graphics 'Siemens SHELXTL'
_computing_publication_material 'Siemens SHELXTL'
_computing_structure_refinement 'SHELXL-93 (Sheldrick, 1993)'
_computing_structure_solution 'SHELXS-86 (Sheldrick, 1990)'
_diffrn_ambient_temperature 293(2)
_diffrn_measurement_device 'Siemens P4'
_diffrn_measurement_method '\w scans'
_diffrn_radiation_monochromator graphite
_diffrn_radiation_source 'fine-focus sealed tube'
_diffrn_radiation_type CuK\a
_diffrn_radiation_wavelength 1.54178
_diffrn_reflns_av_R_equivalents 0.0256
_diffrn_reflns_av_sigmaI/netI 0.0541
_diffrn_reflns_limit_h_max 10
_diffrn_reflns_limit_h_min -15
_diffrn_reflns_limit_k_max 8
_diffrn_reflns_limit_k_min -11
_diffrn_reflns_limit_l_max 14
_diffrn_reflns_limit_l_min -9
_diffrn_reflns_number 1386
_diffrn_reflns_theta_max 59.95
_diffrn_reflns_theta_min 5.53
_diffrn_standards_interval_count 97
_diffrn_standards_number 3
_exptl_absorpt_coefficient_mu 7.208
_exptl_absorpt_correction_T_max 0.5175
_exptl_absorpt_correction_T_min 0.4066
_exptl_absorpt_correction_type Ellipsoidal
_exptl_crystal_colour Orange/yellow
_exptl_crystal_density_diffrn 1.581
_exptl_crystal_description needles
_exptl_crystal_F_000 880
_exptl_crystal_size_max 0.13
_exptl_crystal_size_mid 0.08
_exptl_crystal_size_min 0.07
_refine_diff_density_max 0.300
_refine_diff_density_min -0.437
_refine_diff_density_rms 0.062
_refine_ls_extinction_coef 0.0012(2)
_refine_ls_extinction_expression Fc^*^=kFc[1+0.001xFc^2^\l^3^/sin(2\q)]^-1/4^
_refine_ls_extinction_method SHELXL
_refine_ls_goodness_of_fit_all 1.058
_refine_ls_goodness_of_fit_obs 1.106
_refine_ls_matrix_type full
_refine_ls_number_parameters 144
_refine_ls_number_reflns 1279
_refine_ls_number_restraints 5
_refine_ls_restrained_S_all 1.069
_refine_ls_restrained_S_obs 1.103
_refine_ls_R_factor_all 0.0600
_refine_ls_R_factor_obs 0.0452
_refine_ls_shift/esd_max 0.000
_refine_ls_shift/esd_mean 0.000
_refine_ls_structure_factor_coef Fsqd
_refine_ls_weighting_details 'w=1/[\s^2^(Fo^2^)+(0.0577P)^2^+0.0000P] where P=(Fo^2^+2Fc^2^)/3'
_refine_ls_weighting_scheme calc
_refine_ls_wR_factor_all 0.1089
_refine_ls_wR_factor_obs 0.1004
_reflns_number_observed 1082
_reflns_number_total 1324
_reflns_observed_criterion >2sigma(I)
_cod_data_source_file b004295l.txt
_cod_data_source_block MM9819
_cod_depositor_comments
;
The following automatic conversions were performed:
'_symmetry_cell_setting' value 'Monoclinic' changed to 'monoclinic'
according to '/home/saulius/struct/CIF-dictionaries/cif_core.dic'
dictionary named 'cif_core.dic' version 2.4.1 from 2010-06-29.

Automatic conversion script
Id: cif_fix_enum 1527 2010-12-29 10:47:43Z saulius 

The following automatic conversions were performed:

'_refine_ls_weighting_scheme' value 'calc
w=1/[\s^2^(Fo^2^)+(0.0577P)^2^+0.0000P] where P=(Fo^2^+2Fc^2^)/3' was
changed to 'calc'. New tag '_refine_ls_weighting_details' was
created. The value of the new tag was set to
'w=1/[\s^2^(Fo^2^)+(0.0577P)^2^+0.0000P] where P=(Fo^2^+2Fc^2^)/3'.

Automatic conversion script
Id: cif_fix_values 3143 2015-03-26 13:38:13Z robertas 
;
_cod_original_sg_symbol_H-M C2/c
_cod_original_formula_sum 'C16 H22 N4 O6 Fe'
_cod_database_code 7009911

loop_
_symmetry_equiv_pos_as_xyz
'x, y, z'
'-x, y, -z+1/2'
'x+1/2, y+1/2, z'
'-x+1/2, y+1/2, -z+1/2'
'-x, -y, -z'
'x, -y, z-1/2'
'-x+1/2, -y+1/2, -z'
'x+1/2, -y+1/2, z-1/2'

loop_
_atom_site_aniso_label
_atom_site_aniso_U_11
_atom_site_aniso_U_22
_atom_site_aniso_U_33
_atom_site_aniso_U_23
_atom_site_aniso_U_13
_atom_site_aniso_U_12
Fe 0.0419(5) 0.0214(4) 0.0189(4) 0.000 -0.0011(3) 0.000
C1 0.044(2) 0.031(2) 0.016(2) -0.0044(14) -0.0027(15) 0.004(2)
C2 0.044(2) 0.035(2) 0.024(2) 0.000(2) -0.004(2) 0.001(2)
C3 0.051(2) 0.039(2) 0.027(2) -0.003(2) -0.005(2) -0.012(2)
C4 0.072(3) 0.026(2) 0.031(2) -0.002(2) 0.004(2) 0.001(2)
C5 0.054(2) 0.035(2) 0.031(2) -0.008(2) 0.007(2) 0.008(2)
C6 0.044(2) 0.031(2) 0.016(2) 0.0029(14) -0.0044(15) 0.001(2)
O6 0.048(2) 0.044(2) 0.037(2) 0.0061(13) 0.0020(13) 0.0012(13)
N7 0.045(2) 0.030(2) 0.031(2) -0.0001(13) -0.0041(14) -0.0025(15)
C8 0.070(3) 0.033(2) 0.030(2) 0.003(2) -0.007(2) -0.007(2)
C9 0.045(2) 0.040(2) 0.027(2) -0.002(2) 0.001(2) -0.004(2)
O9 0.083(2) 0.062(2) 0.033(2) 0.010(2) -0.010(2) -0.031(2)
N10 0.052(2) 0.042(2) 0.036(2) 0.000(2) -0.002(2) -0.012(2)
O20 0.098(3) 0.073(3) 0.042(2) 0.012(2) 0.021(2) 0.033(2)

loop_
_atom_site_label
_atom_site_type_symbol
_atom_site_fract_x
_atom_site_fract_y
_atom_site_fract_z
_atom_site_U_iso_or_equiv
_atom_site_thermal_displace_type
_atom_site_occupancy
_atom_site_calc_flag
_atom_site_refinement_flags
_atom_site_disorder_group
Fe Fe 0.0000 0.35757(8) 0.2500 0.0274(3) Uani 1 d S .
C1 C 0.0328(3) 0.4600(4) 0.1230(3) 0.0306(8) Uani 1 d . .
C2 C -0.0714(3) 0.4484(4) 0.1283(3) 0.0346(9) Uani 1 d . .
H2A H -0.1159(3) 0.5195(4) 0.1304(3) 0.042 Uiso 1 calc R .
C3 C -0.0942(3) 0.3089(4) 0.1298(3) 0.0393(9) Uani 1 d . .
H3A H -0.1570(3) 0.2726(4) 0.1332(3) 0.047 Uiso 1 calc R .
C4 C -0.0063(4) 0.2337(4) 0.1253(3) 0.0432(10) Uani 1 d . .
H4A H -0.0011(4) 0.1399(4) 0.1254(3) 0.052 Uiso 1 calc R .
C5 C 0.0721(3) 0.3258(4) 0.1205(3) 0.0397(10) Uani 1 d . .
H5A H 0.1381(3) 0.3034(4) 0.1164(3) 0.048 Uiso 1 calc R .
C6 C 0.0915(3) 0.5856(4) 0.1209(3) 0.0306(8) Uani 1 d . .
O6 O 0.1809(2) 0.5839(3) 0.1079(2) 0.0429(7) Uani 1 d . .
N7 N 0.0427(3) 0.7007(3) 0.1328(2) 0.0354(8) Uani 1 d D .
H7A H -0.0199(9) 0.6973(37) 0.1515(26) 0.017(9) Uiso 1 d D .
C8 C 0.0921(4) 0.8293(4) 0.1265(3) 0.0449(11) Uani 1 d . .
H8A H 0.0442(4) 0.8979(4) 0.1058(3) 0.054 Uiso 1 calc R .
H8B H 0.1398(4) 0.8240(4) 0.0745(3) 0.054 Uiso 1 calc R .
C9 C 0.1446(3) 0.8730(4) 0.2264(3) 0.0369(9) Uani 1 d . .
O9 O 0.1420(3) 0.8045(4) 0.3043(2) 0.0597(10) Uani 1 d . .
N10 N 0.1912(3) 0.9901(4) 0.2200(3) 0.0434(9) Uani 1 d D .
H10B H 0.2283(29) 1.0184(48) 0.2742(22) 0.045(13) Uiso 1 d D .
H10A H 0.1931(50) 1.0339(59) 0.1603(25) 0.083(21) Uiso 1 d D .
O20 O 0.2977(3) 0.4175(4) -0.0082(3) 0.0705(12) Uani 1 d D .
H20A H 0.2508(25) 0.4694(41) 0.0177(36) 0.047(13) Uiso 1 d D .
H20B H 0.3323(51) 0.3751(72) 0.0424(42) 0.115(28) Uiso 1 d D .

loop_
_atom_type_symbol
_atom_type_description
_atom_type_scat_dispersion_real
_atom_type_scat_dispersion_imag
_atom_type_scat_source
C C 0.0181 0.0091 'International Tables Vol C Tables 4.2.6.8 and 6.1.1.4'
H H 0.0000 0.0000 'International Tables Vol C Tables 4.2.6.8 and 6.1.1.4'
N N 0.0311 0.0180 'International Tables Vol C Tables 4.2.6.8 and 6.1.1.4'
O O 0.0492 0.0322 'International Tables Vol C Tables 4.2.6.8 and 6.1.1.4'
Fe Fe -1.1336 3.1974 'International Tables Vol C Tables 4.2.6.8 and 6.1.1.4'

loop_
_geom_angle_atom_site_label_1
_geom_angle_atom_site_label_2
_geom_angle_atom_site_label_3
_geom_angle
_geom_angle_site_symmetry_1
_geom_angle_site_symmetry_3
_geom_angle_publ_flag
C1 Fe C1 120.0(2) 2 . ?
C1 Fe C5 41.3(2) 2 2 ?
C1 Fe C5 154.9(2) . 2 ?
C1 Fe C5 154.9(2) 2 . ?
C1 Fe C5 41.3(2) . . ?
C5 Fe C5 162.3(2) 2 . ?
C1 Fe C2 41.1(2) 2 2 ?
C1 Fe C2 108.3(2) . 2 ?
C5 Fe C2 68.8(2) 2 2 ?
C5 Fe C2 119.8(2) . 2 ?
C1 Fe C2 108.3(2) 2 . ?
C1 Fe C2 41.1(2) . . ?
C5 Fe C2 119.8(2) 2 . ?
C5 Fe C2 68.8(2) . . ?
C2 Fe C2 127.9(2) 2 . ?
C1 Fe C3 127.0(2) 2 . ?
C1 Fe C3 68.4(2) . . ?
C5 Fe C3 107.7(2) 2 . ?
C5 Fe C3 67.9(2) . . ?
C2 Fe C3 165.3(2) 2 . ?
C2 Fe C3 40.5(2) . . ?
C1 Fe C3 68.4(2) 2 2 ?
C1 Fe C3 127.0(2) . 2 ?
C5 Fe C3 67.9(2) 2 2 ?
C5 Fe C3 107.7(2) . 2 ?
C2 Fe C3 40.5(2) 2 2 ?
C2 Fe C3 165.3(2) . 2 ?
C3 Fe C3 152.8(2) . 2 ?
C1 Fe C4 68.7(2) 2 2 ?
C1 Fe C4 163.8(2) . 2 ?
C5 Fe C4 40.3(2) 2 2 ?
C5 Fe C4 125.4(2) . 2 ?
C2 Fe C4 68.4(2) 2 2 ?
C2 Fe C4 153.2(2) . 2 ?
C3 Fe C4 118.8(2) . 2 ?
C3 Fe C4 40.4(2) 2 2 ?
C1 Fe C4 163.8(2) 2 . ?
C1 Fe C4 68.7(2) . . ?
C5 Fe C4 125.4(2) 2 . ?
C5 Fe C4 40.3(2) . . ?
C2 Fe C4 153.2(2) 2 . ?
C2 Fe C4 68.4(2) . . ?
C3 Fe C4 40.4(2) . . ?
C3 Fe C4 118.8(2) 2 . ?
C4 Fe C4 106.6(2) 2 . ?
C2 C1 C5 107.4(4) . . ?
C2 C1 C6 127.5(3) . . ?
C5 C1 C6 125.1(4) . . ?
C2 C1 Fe 70.0(2) . . ?
C5 C1 Fe 69.8(2) . . ?
C6 C1 Fe 125.3(2) . . ?
C3 C2 C1 107.4(4) . . ?
C3 C2 Fe 69.9(2) . . ?
C1 C2 Fe 68.9(2) . . ?
C2 C3 C4 108.9(4) . . ?
C2 C3 Fe 69.6(2) . . ?
C4 C3 Fe 69.9(2) . . ?
C5 C4 C3 107.9(4) . . ?
C5 C4 Fe 69.4(2) . . ?
C3 C4 Fe 69.7(2) . . ?
C4 C5 C1 108.3(4) . . ?
C4 C5 Fe 70.3(2) . . ?
C1 C5 Fe 69.0(2) . . ?
O6 C6 N7 121.9(4) . . ?
O6 C6 C1 121.9(4) . . ?
N7 C6 C1 116.3(3) . . ?
C6 N7 C8 120.7(4) . . ?
N7 C8 C9 113.5(3) . . ?
O9 C9 N10 124.5(4) . . ?
O9 C9 C8 122.1(4) . . ?
N10 C9 C8 113.4(4) . . ?

loop_
_geom_bond_atom_site_label_1
_geom_bond_atom_site_label_2
_geom_bond_distance
_geom_bond_site_symmetry_2
_geom_bond_publ_flag
Fe C1 2.027(4) 2 ?
Fe C1 2.027(4) . ?
Fe C5 2.037(4) 2 ?
Fe C5 2.037(4) . ?
Fe C2 2.042(4) 2 ?
Fe C2 2.042(4) . ?
Fe C3 2.047(4) . ?
Fe C3 2.047(4) 2 ?
Fe C4 2.050(4) 2 ?
Fe C4 2.050(4) . ?
C1 C2 1.428(6) . ?
C1 C5 1.432(5) . ?
C1 C6 1.478(5) . ?
C2 C3 1.414(6) . ?
C3 C4 1.414(7) . ?
C4 C5 1.406(6) . ?
C6 O6 1.238(5) . ?
C6 N7 1.331(5) . ?
N7 C8 1.443(5) . ?
C8 C9 1.530(5) . ?
C9 O9 1.233(5) . ?
C9 N10 1.324(6) . ?
